data_4129504
loop_
_publ_author_name
'Taylor, Jared M.'
'Komatsu, Tokutaro'
'Dekura, Shun'
'Otsubo, Kazuya'
'Takata, Masaki'
'Kitagawa, Hiroshi'

_publ_section_title
;
 The Role of a Three Dimensionally Ordered Defect Sublattice on the
 Acidity of a Sulfonated Metal-Organic Framework.
;
_journal_issue 35
_journal_name_full 'Journal of the American Chemical Society'
_journal_page_first 11498
_journal_page_last 11506
_journal_paper_doi 10.1021/jacs.5b07267
_journal_volume 137
_journal_year 2015
_chemical_formula_sum 'C119.68001 O290.64267 S14.96 Zr20.84'
_chemical_formula_weight 8468.351
_chemical_name_common Zr6O7.24(OH)0.89L4.31_(H2O)55
_space_group_IT_number 204
_space_group_name_Hall '-I 2 2 3'
_space_group_name_H-M_alt 'I m -3'
_symmetry_cell_setting cubic
_symmetry_Int_Tables_number 204
_symmetry_space_group_name_Hall '-I 2 2 3'
_symmetry_space_group_name_H-M 'I m -3'
_cell_angle_alpha 90
_cell_angle_beta 90
_cell_angle_gamma 90
_cell_formula_units_Z 6
_cell_length_a 41.490(6)
_cell_length_b 41.490(6)
_cell_length_c 41.490(6)
_cell_measurement_temperature 300(2)
_cell_volume 71422(18)
_computing_cell_refinement 'RIETAN-FP (Izumi and Momma, 2007)'
_computing_molecular_graphics 'VESTA (Momma and Izumi, 2008)'
_computing_structure_refinement 'RIETAN-FP (Izumi and Momma, 2007)'
_diffrn_ambient_temperature 298(2)
_diffrn_detector 'imaging plate'
_diffrn_measurement_device_type debye-scherrer
_diffrn_radiation_monochromator Si
_diffrn_radiation_type synchrotron
_diffrn_radiation_wavelength 0.999800
_diffrn_source synchrotron
_exptl_absorpt_coefficient_mu 1.480
_exptl_crystal_density_diffrn 1.1813
_exptl_crystal_density_method 'not measured'
_exptl_crystal_F_000 24697.09
_pd_calc_method 'Rietveld Refinement'
_pd_char_colour colorless
_pd_instr_location ' ?'
_pd_meas_2theta_range_inc 0.0100
_pd_meas_2theta_range_max 76.1800
_pd_meas_2theta_range_min 0.0100
_pd_meas_number_of_points 7618
_pd_meas_scan_method step
_pd_proc_2theta_range_inc 0.0100
_pd_proc_2theta_range_max 70.0000
_pd_proc_2theta_range_min 1.3000
_pd_proc_ls_background_function 'Legendre polynomials'
_pd_proc_ls_pref_orient_corr ' ?'
_pd_proc_ls_profile_function 'split pseudo-Voigt function'
_pd_proc_ls_prof_R_factor 0.03612
_pd_proc_ls_prof_wR_expected 0.02465
_pd_proc_ls_prof_wR_factor 0.05881
_pd_spec_mounting ' ?'
_pd_spec_mount_mode reflection
_pd_spec_shape flat_sheet
_refine_diff_density_max 0.0
_refine_diff_density_min 0.0
_refine_ls_extinction_method none
_refine_ls_goodness_of_fit_all 2.3864
_refine_ls_matrix_type full
_refine_ls_number_constraints 0
_refine_ls_number_parameters 26
_refine_ls_number_restraints 0
_refine_ls_R_factor_all 0.01788
_refine_ls_R_Fsqd_factor 0.01787
_refine_ls_R_I_factor 0.03898
_refine_ls_shift/su_max 0.0
_refine_ls_weighting_details 1/<i>y</i>~i~
_refine_ls_weighting_scheme sigma
_cod_data_source_file ja5b07267_si_002.cif
_cod_data_source_block UiO-66_SO3H
_cod_original_cell_volume 71420(20)
_cod_database_code 4129504

loop_
_symmetry_equiv_pos_site_id
_symmetry_equiv_pos_as_xyz
1 x,y,z
2 -x,-y,z
3 -x,y,-z
4 x,-y,-z
5 z,x,y
6 z,-x,-y
7 -z,-x,y
8 -z,x,-y
9 y,z,x
10 -y,z,-x
11 y,-z,-x
12 -y,-z,x
13 -x,-y,-z
14 x,y,-z
15 x,-y,z
16 -x,y,z
17 -z,-x,-y
18 -z,x,y
19 z,x,-y
20 z,-x,y
21 -y,-z,-x
22 y,-z,x
23 -y,z,x
24 y,z,-x
25 x+1/2,y+1/2,z+1/2
26 -x+1/2,-y+1/2,z+1/2
27 -x+1/2,y+1/2,-z+1/2
28 x+1/2,-y+1/2,-z+1/2
29 z+1/2,x+1/2,y+1/2
30 z+1/2,-x+1/2,-y+1/2
31 -z+1/2,-x+1/2,y+1/2
32 -z+1/2,x+1/2,-y+1/2
33 y+1/2,z+1/2,x+1/2
34 -y+1/2,z+1/2,-x+1/2
35 y+1/2,-z+1/2,-x+1/2
36 -y+1/2,-z+1/2,x+1/2
37 -x+1/2,-y+1/2,-z+1/2
38 x+1/2,y+1/2,-z+1/2
39 x+1/2,-y+1/2,z+1/2
40 -x+1/2,y+1/2,z+1/2
41 -z+1/2,-x+1/2,-y+1/2
42 -z+1/2,x+1/2,y+1/2
43 z+1/2,x+1/2,-y+1/2
44 z+1/2,-x+1/2,y+1/2
45 -y+1/2,-z+1/2,-x+1/2
46 y+1/2,-z+1/2,x+1/2
47 -y+1/2,z+1/2,x+1/2
48 y+1/2,z+1/2,-x+1/2

loop_
_atom_site_label
_atom_site_fract_x
_atom_site_fract_y
_atom_site_fract_z
_atom_site_occupancy
_atom_site_symmetry_multiplicity
_atom_site_Wyckoff_symbol
_atom_site_adp_type
_atom_site_U_iso_or_equiv
_atom_site_type_symbol
Zr1 0.05981 0 0 1 12 d Uiso 0.0038 Zr
O1 0.02798 0.02798 0.02798 1 16 f Uiso 0.00507 O
Zr2 0.25 0 0.1896 0.6 24 g Uiso 0.00697 Zr
Zr3 0.1896 0 0.25 1 24 g Uiso 0.00697 Zr
Zr4 0.30922 0 0.25 0.8 24 g Uiso 0.00697 Zr
Zr5 0.25 0.05981 0.25 0.73 48 h Uiso 0.00697 Zr
Zr6 0.25 0 0.30922 0.85 24 g Uiso 0.00697 Zr
O2 0.2774 0.02798 0.22143 0.8 48 h Uiso 0.00887 O
O3 0.22143 0.02798 0.22143 0.8 48 h Uiso 0.00887 O
O4 0.2774 0.02798 0.2774 0.8 48 h Uiso 0.00887 O
O5 0.22143 0.02798 0.2774 0.8 48 h Uiso 0.00887 O
O6 0.08505 0 0.04754 1 24 g Uiso 0.00887 O
O7 0.04754 0 0.08505 1 24 g Uiso 0.00887 O
C1 0.07662 0 0.07662 1 24 g Uiso 0.00887 C
C2 0.1023 0 0.1023 1 24 g Uiso 0.00887 C
C3 0.1334 0 0.09198 1 24 g Uiso 0.00887 C
C4 0.09198 0 0.1334 1 24 g Uiso 0.00887 C
C5 0.14716 0 0.14716 1 24 g Uiso 0.00887 C
C6 0.15743 0 0.11598 1 24 g Uiso 0.00887 C
C7 0.11598 0 0.15743 1 24 g Uiso 0.00887 C
C8 0.17279 0 0.17279 1 24 g Uiso 0.00887 C
O8 0.20188 0 0.16436 1 24 g Uiso 0.00887 O
O9 0.16436 0 0.20188 1 24 g Uiso 0.00887 O
S1 0.14226 0 0.0516 1 24 g Uiso 0.0228 S
O10 0.17523 0 0.04935 1 24 g Uiso 0.04053 O
O11 0.12858 0.02643 0.03643 1 48 h Uiso 0.04053 O
O12 0.25 0.08505 0.20188 0.72 48 h Uiso 0.02533 O
O13 0.25 0.04754 0.16436 0.72 48 h Uiso 0.02533 O
C9 0.25 0.07662 0.17279 0.72 48 h Uiso 0.02533 C
C10 0.25 0.10226 0.14716 0.72 48 h Uiso 0.02533 C
C11 0.25 0.09198 0.11598 0.72 48 h Uiso 0.02533 C
C12 0.25 0.13344 0.15743 0.72 48 h Uiso 0.02533 C
C13 0.25 0.17279 0.07662 0.72 48 h Uiso 0.02533 C
C14 0.25 0.14716 0.10226 0.72 48 h Uiso 0.02533 C
C15 0.25 0.11598 0.09198 0.72 48 h Uiso 0.02533 C
C16 0.25 0.15743 0.13344 0.72 48 h Uiso 0.02533 C
O14 0.25 0.16436 0.04754 0.72 48 h Uiso 0.02533 O
O15 0.25 0.20188 0.08505 0.72 48 h Uiso 0.02533 O
S2A 0.25 0.10741 0.05172 0.41 48 h Uiso 0.04813 S
O16A 0.22351 0.12112 0.03652 0.41 48 h Uiso 0.05193 O
O17A 0.27649 0.12112 0.03652 0.41 48 h Uiso 0.05193 O
O18A 0.25 0.07435 0.04947 0.41 48 h Uiso 0.05193 O
S2B 0.25 0.19782 0.14226 0.31 48 h Uiso 0.04813 S
O16B 0.25 0.20006 0.17523 0.31 48 h Uiso 0.05193 O
O17B 0.22299 0.21298 0.12858 0.31 48 h Uiso 0.05193 O
O18B 0.27584 0.21298 0.12858 0.31 48 h Uiso 0.05193 O
O19 0.33447 0.04754 0.25 0.65 48 h Uiso 0.0228 O
O20 0.29695 0.08505 0.25 0.65 48 h Uiso 0.0228 O
C17 0.32603 0.07662 0.25 0.65 48 h Uiso 0.0228 C
C18 0.39657 0.14716 0.25 0.65 48 h Uiso 0.0228 C
C19 0.40685 0.11598 0.25 0.65 48 h Uiso 0.0228 C
C20 0.36539 0.15743 0.25 0.65 48 h Uiso 0.0228 C
C21 0.35168 0.10226 0.25 0.65 48 h Uiso 0.0228 C
C22 0.38285 0.09198 0.25 0.65 48 h Uiso 0.0228 C
C23 0.3414 0.13344 0.25 0.65 48 h Uiso 0.0228 C
C24 0.42221 0.17279 0.25 0.65 48 h Uiso 0.0228 C
O21 0.45129 0.16436 0.25 0.65 48 h Uiso 0.0228 O
O22 0.41378 0.20188 0.25 0.65 48 h Uiso 0.0228 O
S3 0.44723 0.10716 0.25 0.65 48 h Uiso 0.03546 S
O23 0.44948 0.07418 0.25 0.65 48 h Uiso 0.04306 O
O24 0.4624 0.12084 0.27584 0.65 48 h Uiso 0.04306 O
O25 0.4624 0.12084 0.22299 0.65 48 h Uiso 0.04306 O
O26w 0.43675 0.07179 0.07418 1 48 h Uiso 0.10132 O
O27w 0.31821 0.15998 0.09862 1 48 h Uiso 0.038 O
O28w 0.43582 0.17698 0.02377 1 48 h Uiso 0.038 O
O29w 0.1015 0.07882 0.09508 0.333 48 h Uiso 0.038 O
O30w 0.05981 0.18734 0.05981 1 48 h Uiso 0.10132 O
O31w 0.17279 0.15998 0.06821 1 48 h Uiso 0.07599 O
O32w 0.5 0 0.22143 1 12 e Uiso 0.08866 O
O33w 0.4916 0 0.2989 0.5 24 g Uiso 0.038 O
O34w 0.43129 0 0.25 1 24 g Uiso 0.08866 O
O35w 0.5 0 0.5 1 6 b Uiso 0.038 O
O36w 0.5 0 0.42435 1 12 e Uiso 0.08866 O
O37w 0.42563 0.1403 0.08944 1 48 h Uiso 0.03166 O
O38w 0.5 0.05586 0.10781 1 24 g Uiso 0.08866 O
O39w 0.45649 0 0.09508 1 24 g Uiso 0.08866 O
O40w 0.25 0.26629 0.25 0.167 48 h Uiso 0.10132 O
O41w 0.40974 0.04719 0.29121 1 48 h Uiso 0.07599 O
O42w 0.36539 0.13544 0.09426 1 48 h Uiso 0.038 O
O43w 0.38016 0.1906 0.06831 1 48 h Uiso 0.038 O
O44w 0.12469 0.1334 0.1023 0.333 48 h Uiso 0.038 O
O45w 0.4055 0.1425 0.1632 1 48 h Uiso 0.06333 O
O46w 0.3664 0.1717 0.1927 1 48 h Uiso 0.06333 O
O47w 0.3652 0.1329 0.1392 1 48 h Uiso 0.038 O
O48w 0.3032 0.1906 0.1847 1 48 h Uiso 0.038 O
O49w 0.4732 0.1636 0.3794 0.5 48 h Uiso 0.038 O
O50w 0.452 0.1448 0.3801 0.5 48 h Uiso 0.038 O
O51w 0.4375 0.1569 0.3406 1 48 h Uiso 0.038 O
O52w 0.3289 0 0.41667 1 24 g Uiso 0.038 O
O53w 0.3013 0.2266 0.2199 0.333 48 h Uiso 0.038 O
O54w 0.4216 0.1621 0.4376 0.333 48 h Uiso 0.038 O
O55w 0.4209 0.1517 0.41667 0.333 48 h Uiso 0.038 O

loop_
_atom_type_symbol
_atom_type_description
_atom_type_scat_dispersion_real
_atom_type_scat_dispersion_imag
_atom_type_scat_source
Zr Zr -0.8980 1.0439 'International Tables for Crystallography, Vol. C'
O O 0.0227 0.0128 'International Tables for Crystallography, Vol. C'
S S 0.2072 0.2438 'International Tables for Crystallography, Vol. C'
C C 0.0074 0.0035 'International Tables for Crystallography, Vol. C'

loop_
_geom_angle_atom_site_label_1
_geom_angle_atom_site_label_2
_geom_angle_atom_site_label_3
_geom_angle
_geom_angle_site_symmetry_1
_geom_angle_site_symmetry_3
O1 Zr1 O1 66.8675 1_555 14_555
O1 Zr1 O1 66.8675 1_555 15_555
O1 Zr1 O1 102.3734 1_555 4_555
O1 Zr1 O6 78.8884 1_555 1_555
O1 Zr1 O6 141.3115 1_555 4_555
O1 Zr1 O7 78.8884 1_555 5_555
O1 Zr1 O7 141.3115 1_555 6_555
O1 Zr1 O1 102.3734 14_555 15_555
O1 Zr1 O1 66.8675 14_555 4_555
O1 Zr1 O6 141.3115 14_555 1_555
O1 Zr1 O6 78.8884 14_555 4_555
O1 Zr1 O7 78.8884 14_555 5_555
O1 Zr1 O7 141.3115 14_555 6_555
O1 Zr1 O1 66.8675 15_555 4_555
O1 Zr1 O6 78.8884 15_555 1_555
O1 Zr1 O6 141.3115 15_555 4_555
O1 Zr1 O7 141.3115 15_555 5_555
O1 Zr1 O7 78.8884 15_555 6_555
O1 Zr1 O6 141.3115 4_555 1_555
O1 Zr1 O6 78.8884 4_555 4_555
O1 Zr1 O7 141.3115 4_555 5_555
O1 Zr1 O7 78.8884 4_555 6_555
O6 Zr1 O6 124.0704 1_555 4_555
O6 Zr1 O7 77.2972 1_555 5_555
O6 Zr1 O7 77.2972 1_555 6_555
O6 Zr1 O7 77.2972 4_555 5_555
O6 Zr1 O7 77.2972 4_555 6_555
O7 Zr1 O7 124.0704 5_555 6_555
Zr1 O1 Zr1 112.7749 1_555 5_555
Zr1 O1 Zr1 112.7749 1_555 9_555
Zr1 O1 Zr1 112.7749 5_555 9_555
O2 Zr2 O2 67.3437 1_555 15_555
O2 Zr2 O3 66.8699 1_555 1_555
O2 Zr2 O3 102.3699 1_555 15_555
O2 Zr2 C11 87.7803 1_555 1_555
O2 Zr2 O8 140.6953 1_555 1_555
O2 Zr2 O3 102.3699 15_555 1_555
O2 Zr2 O3 66.8699 15_555 15_555
O2 Zr2 C11 145.7905 15_555 1_555
O2 Zr2 O8 140.6953 15_555 1_555
O3 Zr2 O3 66.3834 1_555 15_555
O3 Zr2 C11 87.8084 1_555 1_555
O3 Zr2 O8 78.1269 1_555 1_555
O3 Zr2 C11 144.7415 15_555 1_555
O3 Zr2 O8 78.1269 15_555 1_555
C11 Zr2 O8 73.1266 1_555 1_555
O5 Zr3 O5 67.3437 1_555 15_555
O5 Zr3 O3 66.8699 1_555 1_555
O5 Zr3 O3 102.3699 1_555 15_555
O5 Zr3 O9 140.6953 1_555 1_555
O5 Zr3 O3 102.3699 15_555 1_555
O5 Zr3 O3 66.8699 15_555 15_555
O5 Zr3 O9 140.6953 15_555 1_555
O3 Zr3 O3 66.3834 1_555 15_555
O3 Zr3 O9 78.1269 1_555 1_555
O3 Zr3 O9 78.1269 15_555 1_555
O4 Zr4 O4 67.3533 1_555 15_555
O4 Zr4 O2 66.8792 1_555 1_555
O4 Zr4 O2 102.3875 1_555 15_555
O4 Zr4 C18 81.0859 1_555 1_555
O4 Zr4 O2 102.3875 15_555 1_555
O4 Zr4 O2 66.8792 15_555 15_555
O4 Zr4 C18 143.0069 15_555 1_555
O2 Zr4 O2 66.3926 1_555 15_555
O2 Zr4 C18 81.1993 1_555 1_555
O2 Zr4 C18 142.0578 15_555 1_555
O4 Zr5 O2 67.3461 1_555 1_555
O4 Zr5 O5 67.3461 1_555 1_555
O4 Zr5 O3 102.3685 1_555 1_555
O4 Zr5 C19 72.5179 1_555 1_555
O4 Zr5 C10 138.3526 1_555 1_555
O2 Zr5 O5 102.3645 1_555 1_555
O2 Zr5 O3 66.3859 1_555 1_555
O2 Zr5 C19 72.7482 1_555 1_555
O2 Zr5 C10 73.6913 1_555 1_555
O5 Zr5 O3 66.3859 1_555 1_555
O5 Zr5 C19 137.7989 1_555 1_555
O5 Zr5 C10 137.5363 1_555 1_555
O3 Zr5 C19 137.0178 1_555 1_555
O3 Zr5 C10 73.9 1_555 1_555
C19 Zr5 C10 82.6091 1_555 1_555
O4 Zr6 O4 67.3533 1_555 15_555
O4 Zr6 O5 66.8792 1_555 1_555
O4 Zr6 O5 102.3875 1_555 15_555
O4 Zr6 O5 102.3875 15_555 1_555
O4 Zr6 O5 66.8792 15_555 15_555
O5 Zr6 O5 66.3926 1_555 15_555
Zr2 O2 Zr5 114.1614 1_555 1_555
Zr2 O2 Zr4 112.775 1_555 1_555
Zr5 O2 Zr4 111.3778 1_555 1_555
Zr2 O3 Zr3 113.3624 1_555 1_555
Zr2 O3 Zr5 111.975 1_555 1_555
Zr3 O3 Zr5 111.975 1_555 1_555
Zr5 O4 Zr4 113.5675 1_555 1_555
Zr5 O4 Zr6 113.5675 1_555 1_555
Zr4 O4 Zr6 112.1712 1_555 1_555
Zr3 O5 Zr5 114.1614 1_555 1_555
Zr3 O5 Zr6 112.775 1_555 1_555
Zr5 O5 Zr6 111.3778 1_555 1_555
C1 O6 O11 115.9282 1_555 1_555
C1 O6 O11 115.9282 1_555 15_555
C1 O6 O7 28.8337 1_555 1_555
C1 O6 Zr1 135.8689 1_555 1_555
O11 O6 O11 60.9373 1_555 15_555
O11 O6 O7 137.8379 1_555 1_555
O11 O6 Zr1 101.7334 1_555 1_555
O11 O6 O7 137.8379 15_555 1_555
O11 O6 Zr1 101.7334 15_555 1_555
O7 O6 Zr1 107.0352 1_555 1_555
C1 O7 O6 28.8337 1_555 1_555
C1 O7 Zr1 135.8689 1_555 9_555
O6 O7 Zr1 107.0352 1_555 9_555
O6 C1 O7 122.3327 1_555 1_555
O6 C1 C2 118.8337 1_555 1_555
O7 C1 C2 118.8337 1_555 1_555
C3 C2 C4 126.7151 1_555 1_555
C3 C2 C1 116.6425 1_555 1_555
C4 C2 C1 116.6425 1_555 1_555
C2 C3 C6 116.6783 1_555 1_555
C2 C3 S1 120.733 1_555 1_555
C6 C3 S1 122.5887 1_555 1_555
C2 C4 C7 116.6783 1_555 1_555
C6 C5 C7 126.4615 1_555 1_555
C6 C5 C8 116.7693 1_555 1_555
C7 C5 C8 116.7693 1_555 1_555
C5 C6 C3 116.7335 1_555 1_555
C5 C7 C4 116.7335 1_555 1_555
C5 C7 O12 46.5375 1_555 1_555
C4 C7 O12 139.9387 1_555 1_555
O8 C8 O9 122.3221 1_555 1_555
O8 C8 C5 118.8389 1_555 1_555
O9 C8 C5 118.8389 1_555 1_555
C8 O8 O9 28.8389 1_555 1_555
C8 O8 Zr2 136.1609 1_555 1_555
O9 O8 Zr2 107.322 1_555 1_555
C8 O9 C9 64.0999 1_555 1_555
C8 O9 O8 28.8389 1_555 1_555
C8 O9 Zr3 136.1609 1_555 1_555
C9 O9 O8 46.8119 1_555 1_555
C9 O9 Zr3 83.2081 1_555 1_555
O8 O9 Zr3 107.322 1_555 1_555
O10 S1 O11 112.189 1_555 1_555
O10 S1 O11 112.189 1_555 15_555
O10 S1 C3 106.2795 1_555 1_555
O11 S1 O11 104.6006 1_555 15_555
O11 S1 C3 110.8435 1_555 1_555
O11 S1 C3 110.8435 15_555 1_555
S1 O10 O11 34.1125 1_555 1_555
S1 O10 O11 34.1125 1_555 15_555
O11 O10 O11 57.2696 1_555 15_555
S1 O11 O6 81.0259 1_555 1_555
S1 O11 O11 37.6997 1_555 15_555
S1 O11 O10 33.6985 1_555 1_555
O6 O11 O11 59.5313 1_555 15_555
O6 O11 O10 114.4229 1_555 1_555
O11 O11 O10 61.3652 15_555 1_555
O13 O12 C9 28.8313 1_555 1_555
O13 O12 C7 56.2546 1_555 1_555
C9 O12 C7 66.2578 1_555 1_555
O12 O13 C9 28.8413 1_555 1_555
O12 C9 O9 86.8014 1_555 1_555
O12 C9 O13 122.3274 1_555 1_555
O9 C9 O13 56.4619 1_555 1_555
C12 C10 C11 126.4781 1_555 1_555
C12 C10 Zr5 94.199 1_555 1_555
C11 C10 Zr5 139.323 1_555 1_555
C12 C11 O17B 40.6982 1_555 1_555
C12 C11 O16B 16.2613 1_555 1_555
C12 C11 C10 26.7596 1_555 1_555
C12 C11 Zr2 96.3334 1_555 1_555
O17B C11 O16B 25.8373 1_555 1_555
O17B C11 C10 66.4182 1_555 1_555
O17B C11 Zr2 134.0176 1_555 1_555
O16B C11 C10 43.0209 1_555 1_555
O16B C11 Zr2 112.5947 1_555 1_555
C10 C11 Zr2 69.5738 1_555 1_555
C10 C12 C11 26.7623 1_555 1_555
C10 C12 C13 97.7328 1_555 1_555
C11 C12 C13 70.9704 1_555 1_555
C14 C13 C15 29.8816 1_555 1_555
C14 C13 C12 19.0253 1_555 1_555
C15 C13 C12 48.9069 1_555 1_555
C13 C14 O15 27.5523 1_555 1_555
C13 C14 O18A 99.0453 1_555 1_555
O15 C14 O18A 126.5976 1_555 1_555
C13 C15 S2A 86.8874 1_555 1_555
O16A C16 O17A 28.7129 1_555 1_555
O16A C16 O14 28.7259 1_555 1_555
O17A C16 O14 28.7259 1_555 1_555
O15 O14 S2A 130.8098 1_555 1_555
O15 O14 C16 49.62 1_555 1_555
S2A O14 C16 81.1898 1_555 1_555
O14 O15 C14 62.4513 1_555 1_555
O14 S2A C15 82.1809 1_555 1_555
O14 S2A O18B 41.5249 1_555 1_555
C15 S2A O18B 43.1262 1_555 1_555
C16 O16A O17A 75.6435 1_555 1_555
C16 O16A Zr3 92.298 1_555 5_555
O17A O16A Zr3 71.154 1_555 5_555
C16 O17A C17 41.9714 1_555 1_555
C16 O17A O20 35.8208 1_555 1_555
C16 O17A O16A 75.6436 1_555 1_555
C16 O17A Zr5 57.6495 1_555 5_555
C17 O17A O20 7.708 1_555 1_555
C17 O17A O16A 102.799 1_555 1_555
C17 O17A Zr5 93.983 1_555 5_555
O20 O17A O16A 95.3985 1_555 1_555
O20 O17A Zr5 90.4313 1_555 5_555
O16A O17A Zr5 78.5654 1_555 5_555
O17B O18A S2B 11.9918 1_555 1_555
O17B O18A O16B 18.0036 1_555 1_555
O17B O18A C14 11.4334 1_555 1_555
S2B O18A O16B 8.0858 1_555 1_555
S2B O18A C14 0.982 1_555 1_555
O16B O18A C14 9.0679 1_555 1_555
O18A S2B O17B 96.6149 1_555 1_555
O18A O16B C11 16.2796 1_555 1_555
O18A O16B O17B 64.5056 1_555 1_555
C11 O16B O17B 78.453 1_555 1_555
O18A O17B C11 23.4973 1_555 1_555
O18A O17B O16B 97.4908 1_555 1_555
O18A O17B S2B 71.3933 1_555 1_555
C11 O17B O16B 75.7097 1_555 1_555
C11 O17B S2B 55.4743 1_555 1_555
O16B O17B S2B 33.5865 1_555 1_555
C17 O18B O19 5.2381 1_555 1_555
C17 O18B O20 8.7297 1_555 1_555
C17 O18B S2A 81.4069 1_555 1_555
O19 O18B O20 11.544 1_555 1_555
O19 O18B S2A 76.5294 1_555 1_555
O20 O18B S2A 81.175 1_555 1_555
O18B O19 C17 34.8137 1_555 1_555
O18B O20 O17A 36.7148 1_555 1_555
O18B O20 C17 108.3401 1_555 1_555
O17A O20 C17 97.8478 1_555 1_555
O18B C17 O17A 35.4964 1_555 1_555
O18B C17 O20 62.9302 1_555 1_555
O18B C17 O19 139.9482 1_555 1_555
O17A C17 O20 74.4442 1_555 1_555
O17A C17 O19 104.6465 1_555 1_555
O20 C17 O19 122.3509 1_555 1_555
C20 C18 C19 126.478 1_555 1_555
C20 C18 Zr4 77.5386 1_555 1_555
C19 C18 Zr4 48.9395 1_555 1_555
C20 C19 C18 26.7596 1_555 1_555
C20 C19 Zr5 64.6962 1_555 1_555
C18 C19 Zr5 91.4558 1_555 1_555
C18 C20 C19 26.7624 1_555 1_555
C18 C20 C24 33.3578 1_555 1_555
C19 C20 C24 60.1201 1_555 1_555
C22 C21 C23 126.5001 1_555 1_555
C22 C21 S3 21.1885 1_555 1_555
C23 C21 S3 105.3116 1_555 1_555
C21 C22 O21 115.1446 1_555 1_555
C21 C22 O25 138.4795 1_555 1_555
O21 C22 O25 31.641 1_555 1_555
C21 C23 O22 115.15 1_555 1_555
O21 C24 O22 122.3274 1_555 1_555
O21 C24 C20 148.7066 1_555 1_555
O22 C24 C20 88.966 1_555 1_555
C24 O21 C22 62.769 1_555 1_555
C24 O22 C23 62.7637 1_555 1_555
C24 O22 O29w 85.1466 1_555 1_555
C23 O22 O29w 32.5953 1_555 1_555
O23 S3 O24 112.5198 1_555 1_555
O23 S3 C21 90.9672 1_555 1_555
O24 S3 C21 118.7647 1_555 1_555
S3 O23 O27w 64.2963 1_555 1_555
S3 O23 O28w 65.4271 1_555 1_555
S3 O23 O24 33.6719 1_555 1_555
O27w O23 O28w 34.2084 1_555 1_555
O27w O23 O24 97.7073 1_555 1_555
O28w O23 O24 95.1486 1_555 1_555
S3 O24 O23 33.8083 1_555 1_555
S3 O24 Zr5 99.9767 1_555 45_555
O23 O24 Zr5 133.7784 1_555 45_555
O27w O25 O28w 40.5876 1_555 1_555
O27w O25 C22 66.1529 1_555 1_555
O28w O25 C22 105.285 1_555 1_555
O25 O27w O23 14.0025 1_555 1_555
O25 O27w O28w 75.179 1_555 1_555
O23 O27w O28w 85.0351 1_555 1_555
O25 O28w O23 9.6134 1_555 1_555
O25 O28w O27w 64.2334 1_555 1_555
O23 O28w O27w 60.7565 1_555 1_555

loop_
_geom_bond_atom_site_label_1
_geom_bond_atom_site_label_2
_geom_bond_distance
_geom_bond_site_symmetry_2
Zr1 O1 2.1070(3) 1_555
Zr1 O1 2.1070(3) 14_555
Zr1 O1 2.1070(3) 15_555
Zr1 O1 2.1070(3) 4_555
Zr1 O6 2.2332(3) 1_555
Zr1 O6 2.2332(3) 4_555
Zr1 O7 2.2332(3) 5_555
Zr1 O7 2.2332(3) 6_555
O1 Zr1 2.1070(3) 1_555
O1 Zr1 2.1070(3) 5_555
O1 Zr1 2.1070(3) 9_555
Zr2 O2 2.0938(3) 1_555
Zr2 O2 2.0938(3) 15_555
Zr2 O3 2.1206(3) 1_555
Zr2 O3 2.1206(3) 15_555
Zr2 O13 2.2332(3) 1_555
Zr2 O13 2.2332(3) 15_555
Zr2 O8 2.2545(4) 1_555
Zr3 O5 2.0938(3) 1_555
Zr3 O5 2.0938(3) 15_555
Zr3 O3 2.1206(3) 1_555
Zr3 O3 2.1206(3) 15_555
Zr3 O14 2.2332(3) 9_555
Zr3 O14 2.2332(3) 22_555
Zr3 O9 2.2545(4) 1_555
Zr4 O4 2.0936(3) 1_555
Zr4 O4 2.0936(3) 15_555
Zr4 O2 2.1203(3) 1_555
Zr4 O2 2.1203(3) 15_555
Zr4 O19 2.2334(3) 1_555
Zr4 O19 2.2334(3) 15_555
Zr5 O4 2.0806(3) 1_555
Zr5 O2 2.1075(3) 1_555
Zr5 O5 2.1075(3) 1_555
Zr5 O3 2.1341(3) 1_555
Zr5 O20 2.2116(3) 1_555
Zr5 O12 2.2545(4) 1_555
Zr5 O15 2.2545(4) 9_555
Zr5 O22 2.2774(4) 41_555
Zr6 O4 2.0936(3) 1_555
Zr6 O4 2.0936(3) 15_555
Zr6 O5 2.1203(3) 1_555
Zr6 O5 2.1203(3) 15_555
Zr6 O21 2.2991(4) 41_555
Zr6 O21 2.2991(4) 32_545
O2 Zr2 2.0938(3) 1_555
O2 Zr5 2.1075(3) 1_555
O2 Zr4 2.1203(3) 1_555
O3 Zr2 2.1206(3) 1_555
O3 Zr3 2.1206(3) 1_555
O3 Zr5 2.1341(3) 1_555
O4 Zr5 2.0806(3) 1_555
O4 Zr4 2.0936(3) 1_555
O4 Zr6 2.0936(3) 1_555
O5 Zr3 2.0938(3) 1_555
O5 Zr5 2.1075(3) 1_555
O5 Zr6 2.1203(3) 1_555
O6 C1 1.2562(2) 1_555
O6 O11 2.1626(3) 1_555
O6 O11 2.1626(3) 15_555
O6 O7 2.2009(3) 1_555
O6 Zr1 2.2332(3) 1_555
O7 C1 1.2562(2) 1_555
O7 O6 2.2009(3) 1_555
O7 Zr1 2.2332(3) 9_555
C1 O6 1.2562(2) 1_555
C1 O7 1.2562(2) 1_555
C1 C2 1.5068(2) 1_555
C2 C3 1.3595(2) 1_555
C2 C4 1.3595(2) 1_555
C2 C1 1.5068(2) 1_555
C3 C2 1.3595(2) 1_555
C3 C6 1.4091(2) 1_555
C3 S1 1.7152(3) 1_555
C4 C2 1.3595(2) 1_555
C4 C7 1.4091(2) 1_555
C5 C6 1.3620(2) 1_555
C5 C7 1.3620(2) 1_555
C5 C8 1.5039(2) 1_555
C6 C5 1.3620(2) 1_555
C6 C3 1.4091(2) 1_555
C7 C5 1.3620(2) 1_555
C7 C4 1.4091(2) 1_555
C8 O8 1.2566(2) 1_555
C8 O9 1.2566(2) 1_555
C8 C5 1.5039(2) 1_555
O8 C8 1.2566(2) 1_555
O8 O9 2.2015(3) 1_555
O8 Zr2 2.2545(4) 1_555
O9 C8 1.2566(2) 1_555
O9 O8 2.2015(3) 1_555
O9 Zr3 2.2545(4) 1_555
S1 O10 1.3711(2) 1_555
S1 O11 1.3859(2) 1_555
S1 O11 1.3859(2) 15_555
S1 C3 1.7152(3) 1_555
O10 S1 1.3711(2) 1_555
O10 O11 2.2882(4) 1_555
O10 O11 2.2882(4) 15_555
O11 S1 1.3859(2) 1_555
O11 O6 2.1626(3) 1_555
O11 O11 2.1932(3) 15_555
O11 O10 2.2882(4) 1_555
O12 C9 1.2566(2) 1_555
O12 O13 2.2012(3) 1_555
O12 Zr5 2.2545(4) 1_555
O13 C9 1.2562(2) 1_555
O13 O12 2.2012(3) 1_555
O13 Zr2 2.2332(3) 1_555
C9 O13 1.2562(2) 1_555
C9 O12 1.2566(2) 1_555
C9 C10 1.5041(2) 1_555
C10 C12 1.3620(2) 1_555
C10 C11 1.3621(2) 1_555
C10 C9 1.5041(2) 1_555
C11 C10 1.3621(2) 1_555
C11 C15 1.4082(2) 1_555
C12 C10 1.3620(2) 1_555
C12 C16 1.4076(2) 1_555
C13 O14 1.2562(2) 1_555
C13 O15 1.2566(2) 1_555
C13 C14 1.5041(2) 1_555
C14 C16 1.3620(2) 1_555
C14 C15 1.3621(2) 1_555
C14 C13 1.5041(2) 1_555
C15 C14 1.3621(2) 1_555
C15 C11 1.4082(2) 1_555
C15 S2A 1.7078(3) 1_555
C16 C14 1.3620(2) 1_555
C16 C12 1.4076(2) 1_555
C16 S2B 1.7153(3) 1_555
O14 C13 1.2562(2) 1_555
O14 O16A 2.1530(3) 1_555
O14 O17A 2.1530(3) 1_555
O14 O15 2.2012(3) 1_555
O14 Zr3 2.2332(3) 5_555
O15 C13 1.2566(2) 1_555
O15 O18B 2.1502(3) 1_555
O15 O17B 2.1748(3) 1_555
O15 O14 2.2012(3) 1_555
O15 Zr5 2.2545(4) 5_555
S2A O18A 1.3748(2) 1_555
S2A O16A 1.3890(2) 1_555
S2A O17A 1.3890(2) 1_555
S2A C15 1.7078(3) 1_555
O16A S2A 1.3890(2) 1_555
O16A O14 2.1530(3) 1_555
O16A O17A 2.1981(3) 1_555
O16A O18A 2.2939(4) 1_555
O17A S2A 1.3890(2) 1_555
O17A O14 2.1530(3) 1_555
O17A O16A 2.1981(3) 1_555
O17A O18A 2.2939(4) 1_555
O18A S2A 1.3748(2) 1_555
O18A O16A 2.2939(4) 1_555
O18A O17A 2.2939(4) 1_555
S2B O18B 1.3664(2) 1_555
S2B O16B 1.3711(2) 1_555
S2B O17B 1.4048(2) 1_555
S2B C16 1.7153(3) 1_555
O16B S2B 1.3711(2) 1_555
O16B O48w 2.2761(4) 1_555
O16B O18B 2.2766(4) 1_555
O16B O17B 2.2999(4) 1_555
O17B S2B 1.4048(2) 1_555
O17B O15 2.1748(3) 1_555
O17B O18B 2.1927(3) 1_555
O17B O16B 2.2999(4) 1_555
O18B S2B 1.3664(2) 1_555
O18B O15 2.1502(3) 1_555
O18B O17B 2.1927(3) 1_555
O18B O16B 2.2766(4) 1_555
O19 C17 1.2563(2) 1_555
O19 O20 2.2012(3) 1_555
O19 Zr4 2.2334(3) 1_555
O20 C17 1.2562(2) 1_555
O20 O19 2.2012(3) 1_555
O20 Zr5 2.2116(3) 1_555
C17 O20 1.2562(2) 1_555
C17 O19 1.2563(2) 1_555
C17 C21 1.5047(2) 1_555
C18 C20 1.3620(2) 1_555
C18 C19 1.3621(2) 1_555
C18 C24 1.5041(2) 1_555
C19 C18 1.3621(2) 1_555
C19 C22 1.4082(2) 1_555
C19 S3 1.7149(3) 1_555
C20 C18 1.3620(2) 1_555
C20 C23 1.4076(2) 1_555
C21 C22 1.3618(2) 1_555
C21 C23 1.3621(2) 1_555
C21 C17 1.5047(2) 1_555
C22 C21 1.3618(2) 1_555
C22 C19 1.4082(2) 1_555
C23 C21 1.3621(2) 1_555
C23 C20 1.4076(2) 1_555
C24 O21 1.2562(2) 1_555
C24 O22 1.2566(2) 1_555
C24 C18 1.5041(2) 1_555
O21 C24 1.2562(2) 1_555
O21 O24 2.1499(3) 1_555
O21 O25 2.1745(3) 1_555
O21 O22 2.2012(3) 1_555
O21 Zr6 2.2991(4) 35_555
O22 C24 1.2566(2) 1_555
O22 O21 2.2012(3) 1_555
O22 Zr5 2.2774(4) 45_555
S3 O24 1.3666(2) 1_555
S3 O23 1.3715(2) 1_555
S3 O25 1.4050(2) 1_555
S3 C19 1.7149(3) 1_555
O23 S3 1.3715(2) 1_555
O23 O24 2.2770(4) 1_555
O24 S3 1.3666(2) 1_555
O24 O43w 1.8878(3) 41_555
O24 O21 2.1499(3) 1_555
O24 O25 2.1927(3) 1_555
O24 O23 2.2770(4) 1_555
O25 S3 1.4050(2) 1_555
O25 O21 2.1745(3) 1_555
O25 O24 2.1927(3) 1_555
O27w O51w 1.8201(3) 45_555
O27w O42w 2.2139(3) 1_555
O28w O28w 1.9724(3) 14_555
O29w O29w 1.1881(2) 5_555
O29w O29w 1.1881(2) 9_555
O29w O44w 2.0518(3) 9_555
O33w O33w 0.6970(1) 2_655
O40w O40w 0.9558(1) 5_555
O40w O40w 0.9558(1) 41_555
O40w O40w 0.9558(1) 9_555
O40w O40w 0.9558(1) 45_555
O40w O40w 1.3517(2) 37_555
O40w O53w 2.1476(3) 5_555
O42w O47w 1.8675(3) 1_555
O42w O51w 1.8921(3) 45_555
O42w O50w 2.0684(3) 45_555
O42w O27w 2.2139(3) 1_555
O43w O24 1.8878(3) 45_555
O43w O51w 2.0244(3) 45_555
O44w O44w 1.6305(3) 5_555
O44w O44w 1.6305(3) 9_555
O44w O29w 2.0518(3) 5_555
O45w O47w 1.9864(3) 1_555
O47w O42w 1.8675(3) 1_555
O47w O45w 1.9864(3) 1_555
O48w O53w 2.0905(3) 1_555
O48w O16B 2.2761(4) 1_555
O49w O50w 1.1760(2) 1_555
O49w O51w 2.2051(3) 1_555
O49w O49w 2.2239(3) 16_655
O50w O49w 1.1760(2) 1_555
O50w O51w 1.8165(3) 1_555
O50w O55w 2.0121(3) 1_555
O50w O42w 2.0684(3) 41_555
O51w O50w 1.8165(3) 1_555
O51w O27w 1.8201(3) 41_555
O51w O42w 1.8921(3) 41_555
O51w O43w 2.0244(3) 41_555
O51w O49w 2.2051(3) 1_555
O53w O48w 2.0905(3) 1_555
O53w O40w 2.1476(3) 9_555
O54w O55w 0.9702(2) 1_555
O55w O54w 0.9702(2) 1_555
O55w O50w 2.0121(3) 1_555
